data_7243504
loop_
_publ_author_name
'Thadem, Nagender'
'Rajesh, Manda'
'Das, Saibal'

_publ_section_title
;
 Activator free diastereoselective 1,3-dipolar cycloaddition: a quick
 access to coumarin based spiro multi heterocyclic adducts
;
_journal_issue 48
_journal_name_full 'RSC Advances'
_journal_page_first 29934
_journal_page_last 29938
_journal_paper_doi 10.1039/D1RA05070B
_journal_volume 11
_journal_year 2021
_chemical_formula_moiety 'C25 H25 N3 O3'
_chemical_formula_sum 'C25 H25 N3 O3'
_chemical_formula_weight 415.48
_space_group_crystal_system orthorhombic
_space_group_IT_number 33
_space_group_name_Hall 'P 2c -2n'
_space_group_name_H-M_alt 'P n a 21'
_atom_sites_solution_hydrogens geom
_audit_creation_method SHELXL-2018/3
_audit_update_record
;
2021-02-26 deposited with the CCDC.	2021-09-02 downloaded from the CCDC.
;
_cell_angle_alpha 90
_cell_angle_beta 90
_cell_angle_gamma 90
_cell_formula_units_Z 4
_cell_length_a 10.5361(2)
_cell_length_b 20.5984(4)
_cell_length_c 9.9179(2)
_cell_measurement_reflns_used 5100
_cell_measurement_temperature 294(2)
_cell_measurement_theta_max 25.79
_cell_measurement_theta_min 2.27
_cell_volume 2152.45(7)
_computing_cell_refinement '<i>SAINT</i> (Bruker, 2016)'
_computing_data_collection '<i>APEX3</i> (Bruker, 2016)'
_computing_data_reduction 'Bruker SAINT'
_computing_molecular_graphics 'Bruker SHELXTL'
_computing_publication_material 'Bruker SHELXTL'
_computing_structure_refinement '<i>SHELXL2014</i> (Sheldrick, 2015b)'
_computing_structure_solution '<i>SHELXT</i> (Sheldrick, 2015a)'
_diffrn_ambient_temperature 294(2)
_diffrn_measured_fraction_theta_full 0.999
_diffrn_measured_fraction_theta_max 0.998
_diffrn_measurement_device_type 'Bruker D8 QUEST PHOTON-100'
_diffrn_measurement_method '\w and \f'
_diffrn_radiation_type MoK\a
_diffrn_radiation_wavelength 0.71073
_diffrn_reflns_av_R_equivalents 0.0547
_diffrn_reflns_av_unetI/netI 0.0844
_diffrn_reflns_Laue_measured_fraction_full 0.999
_diffrn_reflns_Laue_measured_fraction_max 0.998
_diffrn_reflns_limit_h_max 13
_diffrn_reflns_limit_h_min -15
_diffrn_reflns_limit_k_max 29
_diffrn_reflns_limit_k_min -26
_diffrn_reflns_limit_l_max 14
_diffrn_reflns_limit_l_min -13
_diffrn_reflns_number 15870
_diffrn_reflns_point_group_measured_fraction_full 0.912
_diffrn_reflns_point_group_measured_fraction_max 0.892
_diffrn_reflns_theta_full 25.242
_diffrn_reflns_theta_max 30.514
_diffrn_reflns_theta_min 2.171
_exptl_absorpt_coefficient_mu 0.085
_exptl_absorpt_correction_T_max 0.7461
_exptl_absorpt_correction_T_min 0.6790
_exptl_absorpt_correction_type multi-scan
_exptl_absorpt_process_details 'SADABS, Bruker, 2016'
_exptl_crystal_colour colorless
_exptl_crystal_density_diffrn 1.282
_exptl_crystal_description block
_exptl_crystal_F_000 880
_exptl_crystal_size_max 0.280
_exptl_crystal_size_mid 0.260
_exptl_crystal_size_min 0.140
_refine_diff_density_max 0.166
_refine_diff_density_min -0.200
_refine_diff_density_rms 0.042
_refine_ls_abs_structure_details
;
 Flack x determined using 951 quotients [(I+)-(I-)]/[(I+)+(I-)]
 (Parsons, Flack and Wagner, Acta Cryst. B69 (2013) 249-259).
;
_refine_ls_abs_structure_Flack 0.0(7)
_refine_ls_extinction_method none
_refine_ls_goodness_of_fit_ref 1.042
_refine_ls_hydrogen_treatment constr
_refine_ls_matrix_type full
_refine_ls_number_parameters 281
_refine_ls_number_reflns 5861
_refine_ls_number_restraints 1
_refine_ls_restrained_S_all 1.042
_refine_ls_R_factor_all 0.1497
_refine_ls_R_factor_gt 0.0677
_refine_ls_shift/su_max 0.000
_refine_ls_shift/su_mean 0.000
_refine_ls_structure_factor_coef Fsqd
_refine_ls_weighting_details 'w=1/[\s^2^(Fo^2^)+(0.0584P)^2^] where P=(Fo^2^+2Fc^2^)/3'
_refine_ls_weighting_scheme calc
_refine_ls_wR_factor_gt 0.1117
_refine_ls_wR_factor_ref 0.1328
_reflns_Friedel_coverage 0.697
_reflns_Friedel_fraction_full 0.815
_reflns_Friedel_fraction_max 0.774
_reflns_number_gt 3152
_reflns_number_total 5861
_reflns_threshold_expression 'I > 2\s(I)'
_cod_data_source_file d1ra05070b2.cif
_cod_data_source_block KA802_0m
_cod_database_code 7243504
_shelx_shelxl_version_number 2018/3
_shelx_space_group_comment
;
The symmetry employed for this shelxl refinement is uniquely defined
by the following loop, which should always be used as a source of
symmetry information in preference to the above space-group names.
They are only intended as comments.
;
_shelx_estimated_absorpt_t_min 0.976
_shelx_estimated_absorpt_t_max 0.988

loop_
_space_group_symop_operation_xyz
'x, y, z'
'-x, -y, z+1/2'
'-x+1/2, y+1/2, z+1/2'
'x+1/2, -y+1/2, z'

loop_
_atom_site_label
_atom_site_type_symbol
_atom_site_fract_x
_atom_site_fract_y
_atom_site_fract_z
_atom_site_U_iso_or_equiv
_atom_site_adp_type
_atom_site_occupancy
_atom_site_site_symmetry_order
_atom_site_calc_flag
_atom_site_refinement_flags_posn
_atom_site_refinement_flags_adp
_atom_site_refinement_flags_occupancy
_atom_site_disorder_assembly
_atom_site_disorder_group
C1 C 0.0316(3) 0.44785(15) 0.7805(4) 0.0467(9) Uani 1 1 d . . . . .
C2 C 0.0969(4) 0.4078(2) 0.8665(5) 0.0769(13) Uani 1 1 d . . . . .
H2 H 0.184943 0.405931 0.861792 0.092 Uiso 1 1 calc R U . . .
C3 C 0.0331(5) 0.3704(3) 0.9600(5) 0.0983(18) Uani 1 1 d . . . . .
H3 H 0.078913 0.343966 1.018487 0.118 Uiso 1 1 calc R U . . .
C4 C -0.0951(5) 0.3716(2) 0.9676(5) 0.0808(14) Uani 1 1 d . . . . .
H4 H -0.137339 0.345790 1.030119 0.097 Uiso 1 1 calc R U . . .
C5 C -0.1611(4) 0.4106(2) 0.8838(5) 0.0717(12) Uani 1 1 d . . . . .
H5 H -0.249169 0.411662 0.888903 0.086 Uiso 1 1 calc R U . . .
C6 C -0.0992(4) 0.44903(18) 0.7904(4) 0.0581(10) Uani 1 1 d . . . . .
H6 H -0.145932 0.475882 0.733662 0.070 Uiso 1 1 calc R U . . .
C7 C 0.0994(3) 0.48893(15) 0.6785(4) 0.0538(9) Uani 1 1 d . . . . .
H7A H 0.037156 0.512338 0.625279 0.065 Uiso 1 1 calc R U . . .
H7B H 0.151193 0.520674 0.725281 0.065 Uiso 1 1 calc R U . . .
C8 C 0.1343(3) 0.40605(15) 0.4931(3) 0.0427(8) Uani 1 1 d . . . . .
C9 C 0.2348(3) 0.37452(14) 0.4314(3) 0.0377(7) Uani 1 1 d . . . . .
C10 C 0.3576(3) 0.40309(14) 0.4822(3) 0.0389(7) Uani 1 1 d . . . . .
C11 C 0.3091(3) 0.44942(15) 0.5937(4) 0.0436(8) Uani 1 1 d . . . . .
C12 C 0.0101(3) 0.39070(18) 0.4620(4) 0.0583(10) Uani 1 1 d . . . . .
H12 H -0.057519 0.412621 0.501547 0.070 Uiso 1 1 calc R U . . .
C13 C -0.0098(4) 0.3414(2) 0.3696(4) 0.0648(11) Uani 1 1 d . . . . .
H13 H -0.092429 0.330694 0.345313 0.078 Uiso 1 1 calc R U . . .
C14 C 0.0890(4) 0.30788(19) 0.3129(4) 0.0603(10) Uani 1 1 d . . . . .
H14 H 0.072527 0.273925 0.253639 0.072 Uiso 1 1 calc R U . . .
C15 C 0.2134(3) 0.32430(16) 0.3434(3) 0.0458(8) Uani 1 1 d . . . . .
H15 H 0.280874 0.301763 0.305058 0.055 Uiso 1 1 calc R U . . .
C16 C 0.5745(3) 0.38384(16) 0.5308(3) 0.0417(7) Uani 1 1 d . . . . .
H16 H 0.576331 0.414965 0.605490 0.050 Uiso 1 1 calc R U . . .
C17 C 0.6564(4) 0.32580(18) 0.5669(4) 0.0549(9) Uani 1 1 d . . . . .
H17A H 0.732838 0.339166 0.613698 0.066 Uiso 1 1 calc R U . . .
H17B H 0.679689 0.301301 0.487101 0.066 Uiso 1 1 calc R U . . .
C18 C 0.5694(4) 0.2861(2) 0.6593(4) 0.0656(11) Uani 1 1 d . . . . .
H18A H 0.596367 0.290105 0.752433 0.079 Uiso 1 1 calc R U . . .
H18B H 0.571510 0.240576 0.634244 0.079 Uiso 1 1 calc R U . . .
C19 C 0.4350(4) 0.31380(18) 0.6411(4) 0.0585(10) Uani 1 1 d . . . . .
H19A H 0.373654 0.279537 0.625352 0.070 Uiso 1 1 calc R U . . .
H19B H 0.409173 0.338881 0.719162 0.070 Uiso 1 1 calc R U . . .
C20 C 0.4392(3) 0.44442(14) 0.3799(3) 0.0407(8) Uani 1 1 d . . . . .
H20 H 0.431713 0.490962 0.398782 0.049 Uiso 1 1 calc R U . . .
C21 C 0.4096(3) 0.42990(15) 0.2337(3) 0.0420(8) Uani 1 1 d . . . . .
C22 C 0.6022(3) 0.38103(17) 0.2742(3) 0.0461(9) Uani 1 1 d . . . . .
C23 C 0.5779(3) 0.42071(15) 0.3985(3) 0.0436(8) Uani 1 1 d . . . . .
H23 H 0.636638 0.457532 0.403747 0.052 Uiso 1 1 calc R U . . .
C24 C 0.4991(4) 0.36168(18) 0.0493(4) 0.0595(10) Uani 1 1 d . . . . .
H24A H 0.583505 0.346538 0.026082 0.071 Uiso 1 1 calc R U . . .
H24B H 0.477431 0.396597 -0.012139 0.071 Uiso 1 1 calc R U . . .
C25 C 0.4073(4) 0.30747(19) 0.0307(4) 0.0707(12) Uani 1 1 d . . . . .
H25A H 0.412840 0.291509 -0.060059 0.106 Uiso 1 1 calc R U . . .
H25B H 0.322755 0.322867 0.047574 0.106 Uiso 1 1 calc R U . . .
H25C H 0.427012 0.273075 0.092559 0.106 Uiso 1 1 calc R U . . .
O1 O 0.3743(2) 0.47999(12) 0.6734(3) 0.0656(7) Uani 1 1 d . . . . .
O2 O 0.3234(2) 0.45007(12) 0.1667(3) 0.0618(7) Uani 1 1 d . . . . .
O3 O 0.6958(3) 0.34930(14) 0.2480(3) 0.0680(8) Uani 1 1 d . . . . .
N1 N 0.1800(3) 0.45105(12) 0.5884(3) 0.0444(7) Uani 1 1 d . . . . .
N2 N 0.4492(2) 0.35458(11) 0.5238(3) 0.0384(6) Uani 1 1 d . . . . .
N3 N 0.5009(3) 0.38711(12) 0.1873(3) 0.0431(7) Uani 1 1 d . . . . .

loop_
_atom_site_aniso_label
_atom_site_aniso_U_11
_atom_site_aniso_U_22
_atom_site_aniso_U_33
_atom_site_aniso_U_23
_atom_site_aniso_U_13
_atom_site_aniso_U_12
C1 0.044(2) 0.0453(19) 0.051(2) -0.0040(16) 0.0099(17) 0.0080(15)
C2 0.052(2) 0.097(3) 0.081(3) 0.029(3) 0.014(2) 0.022(2)
C3 0.100(4) 0.114(4) 0.081(3) 0.050(3) 0.031(3) 0.039(3)
C4 0.094(4) 0.065(3) 0.083(3) 0.009(2) 0.041(3) 0.009(3)
C5 0.050(2) 0.078(3) 0.087(3) -0.012(3) 0.022(3) -0.009(2)
C6 0.045(2) 0.063(2) 0.066(3) 0.0030(19) 0.009(2) 0.0095(17)
C7 0.053(2) 0.0484(19) 0.060(2) -0.0003(18) 0.013(2) 0.0124(16)
C8 0.040(2) 0.0459(17) 0.0426(19) 0.0075(16) -0.0008(17) -0.0043(15)
C9 0.0372(18) 0.0385(16) 0.0373(17) 0.0061(14) 0.0012(15) -0.0064(14)
C10 0.0399(18) 0.0355(15) 0.0413(18) -0.0027(14) 0.0030(16) -0.0071(14)
C11 0.042(2) 0.0415(18) 0.0472(19) -0.0050(15) 0.0078(18) -0.0086(15)
C12 0.040(2) 0.076(3) 0.059(2) 0.012(2) -0.0040(18) -0.0022(18)
C13 0.049(2) 0.087(3) 0.058(3) 0.008(2) -0.022(2) -0.019(2)
C14 0.066(3) 0.065(2) 0.051(2) -0.0037(19) -0.012(2) -0.021(2)
C15 0.048(2) 0.0479(19) 0.0411(19) -0.0036(15) 0.0004(17) -0.0109(15)
C16 0.0367(18) 0.0457(17) 0.0428(18) -0.0058(15) -0.0051(17) -0.0071(14)
C17 0.053(2) 0.061(2) 0.051(2) 0.0008(17) -0.0062(19) 0.0062(17)
C18 0.067(3) 0.074(2) 0.056(2) 0.017(2) -0.007(2) 0.008(2)
C19 0.066(3) 0.064(2) 0.045(2) 0.0108(18) -0.0044(19) -0.0084(19)
C20 0.0395(19) 0.0331(15) 0.049(2) 0.0011(14) 0.0056(17) -0.0063(13)
C21 0.038(2) 0.0444(18) 0.0436(19) 0.0119(15) 0.0035(17) -0.0022(15)
C22 0.034(2) 0.055(2) 0.049(2) 0.0128(16) 0.0079(18) -0.0023(16)
C23 0.0358(18) 0.0449(17) 0.050(2) 0.0054(16) 0.0003(17) -0.0142(14)
C24 0.061(2) 0.076(3) 0.041(2) 0.0044(19) 0.0119(18) 0.003(2)
C25 0.097(3) 0.071(3) 0.044(2) -0.004(2) -0.001(2) -0.006(2)
O1 0.0506(15) 0.0715(16) 0.0748(18) -0.0374(16) 0.0075(15) -0.0158(13)
O2 0.0528(15) 0.0757(17) 0.0570(16) 0.0178(14) -0.0032(15) 0.0144(13)
O3 0.0464(15) 0.099(2) 0.0588(16) 0.0077(15) 0.0123(14) 0.0191(15)
N1 0.0422(18) 0.0447(15) 0.0464(15) -0.0047(13) 0.0096(15) -0.0003(12)
N2 0.0359(15) 0.0396(14) 0.0396(15) 0.0050(12) 0.0006(13) -0.0059(11)
N3 0.0388(15) 0.0471(15) 0.0433(16) 0.0042(13) 0.0051(14) -0.0009(12)

loop_
_atom_type_symbol
_atom_type_description
_atom_type_scat_dispersion_real
_atom_type_scat_dispersion_imag
_atom_type_scat_source
C C 0.0033 0.0016 'International Tables Vol C Tables 4.2.6.8 and 6.1.1.4'
H H 0.0000 0.0000 'International Tables Vol C Tables 4.2.6.8 and 6.1.1.4'
N N 0.0061 0.0033 'International Tables Vol C Tables 4.2.6.8 and 6.1.1.4'
O O 0.0106 0.0060 'International Tables Vol C Tables 4.2.6.8 and 6.1.1.4'

loop_
_geom_angle_atom_site_label_1
_geom_angle_atom_site_label_2
_geom_angle_atom_site_label_3
_geom_angle
_geom_angle_site_symmetry_1
_geom_angle_site_symmetry_3
_geom_angle_publ_flag
C2 C1 C6 117.9(4) . . ?
C2 C1 C7 121.3(3) . . ?
C6 C1 C7 120.8(3) . . ?
C1 C2 C3 120.6(4) . . ?
C1 C2 H2 119.7 . . ?
C3 C2 H2 119.7 . . ?
C4 C3 C2 120.8(4) . . ?
C4 C3 H3 119.6 . . ?
C2 C3 H3 119.6 . . ?
C5 C4 C3 119.4(4) . . ?
C5 C4 H4 120.3 . . ?
C3 C4 H4 120.3 . . ?
C4 C5 C6 120.7(4) . . ?
C4 C5 H5 119.6 . . ?
C6 C5 H5 119.6 . . ?
C1 C6 C5 120.5(4) . . ?
C1 C6 H6 119.7 . . ?
C5 C6 H6 119.7 . . ?
N1 C7 C1 112.9(2) . . ?
N1 C7 H7A 109.0 . . ?
C1 C7 H7A 109.0 . . ?
N1 C7 H7B 109.0 . . ?
C1 C7 H7B 109.0 . . ?
H7A C7 H7B 107.8 . . ?
C12 C8 C9 121.2(3) . . ?
C12 C8 N1 128.6(3) . . ?
C9 C8 N1 110.1(3) . . ?
C15 C9 C8 120.6(3) . . ?
C15 C9 C10 130.4(3) . . ?
C8 C9 C10 109.0(3) . . ?
N2 C10 C9 113.4(2) . . ?
N2 C10 C11 116.2(3) . . ?
C9 C10 C11 101.3(2) . . ?
N2 C10 C20 101.1(2) . . ?
C9 C10 C20 117.5(3) . . ?
C11 C10 C20 107.9(2) . . ?
O1 C11 N1 125.0(3) . . ?
O1 C11 C10 126.5(3) . . ?
N1 C11 C10 108.5(3) . . ?
C8 C12 C13 117.3(4) . . ?
C8 C12 H12 121.3 . . ?
C13 C12 H12 121.3 . . ?
C14 C13 C12 121.8(3) . . ?
C14 C13 H13 119.1 . . ?
C12 C13 H13 119.1 . . ?
C13 C14 C15 120.4(3) . . ?
C13 C14 H14 119.8 . . ?
C15 C14 H14 119.8 . . ?
C9 C15 C14 118.5(3) . . ?
C9 C15 H15 120.7 . . ?
C14 C15 H15 120.7 . . ?
N2 C16 C23 100.9(2) . . ?
N2 C16 C17 101.6(3) . . ?
C23 C16 C17 125.8(3) . . ?
N2 C16 H16 109.0 . . ?
C23 C16 H16 109.0 . . ?
C17 C16 H16 109.0 . . ?
C16 C17 C18 102.8(3) . . ?
C16 C17 H17A 111.2 . . ?
C18 C17 H17A 111.2 . . ?
C16 C17 H17B 111.2 . . ?
C18 C17 H17B 111.2 . . ?
H17A C17 H17B 109.1 . . ?
C17 C18 C19 106.4(3) . . ?
C17 C18 H18A 110.5 . . ?
C19 C18 H18A 110.5 . . ?
C17 C18 H18B 110.5 . . ?
C19 C18 H18B 110.5 . . ?
H18A C18 H18B 108.6 . . ?
N2 C19 C18 102.5(3) . . ?
N2 C19 H19A 111.3 . . ?
C18 C19 H19A 111.3 . . ?
N2 C19 H19B 111.3 . . ?
C18 C19 H19B 111.3 . . ?
H19A C19 H19B 109.2 . . ?
C21 C20 C23 104.3(3) . . ?
C21 C20 C10 113.4(2) . . ?
C23 C20 C10 105.4(2) . . ?
C21 C20 H20 111.1 . . ?
C23 C20 H20 111.1 . . ?
C10 C20 H20 111.1 . . ?
O2 C21 N3 124.3(3) . . ?
O2 C21 C20 128.2(3) . . ?
N3 C21 C20 107.5(3) . . ?
O3 C22 N3 123.1(3) . . ?
O3 C22 C23 127.5(3) . . ?
N3 C22 C23 109.4(3) . . ?
C22 C23 C16 116.2(2) . . ?
C22 C23 C20 103.5(3) . . ?
C16 C23 C20 103.8(3) . . ?
C22 C23 H23 110.9 . . ?
C16 C23 H23 110.9 . . ?
C20 C23 H23 110.9 . . ?
N3 C24 C25 113.1(3) . . ?
N3 C24 H24A 109.0 . . ?
C25 C24 H24A 109.0 . . ?
N3 C24 H24B 109.0 . . ?
C25 C24 H24B 109.0 . . ?
H24A C24 H24B 107.8 . . ?
C24 C25 H25A 109.5 . . ?
C24 C25 H25B 109.5 . . ?
H25A C25 H25B 109.5 . . ?
C24 C25 H25C 109.5 . . ?
H25A C25 H25C 109.5 . . ?
H25B C25 H25C 109.5 . . ?
C11 N1 C8 110.6(3) . . ?
C11 N1 C7 124.8(3) . . ?
C8 N1 C7 124.3(3) . . ?
C19 N2 C10 124.2(3) . . ?
C19 N2 C16 107.3(3) . . ?
C10 N2 C16 109.4(2) . . ?
C22 N3 C21 112.9(3) . . ?
C22 N3 C24 124.2(3) . . ?
C21 N3 C24 121.9(3) . . ?

loop_
_geom_bond_atom_site_label_1
_geom_bond_atom_site_label_2
_geom_bond_distance
_geom_bond_site_symmetry_2
_geom_bond_publ_flag
C1 C2 1.371(5) . ?
C1 C6 1.381(5) . ?
C1 C7 1.500(5) . ?
C2 C3 1.381(6) . ?
C2 H2 0.9300 . ?
C3 C4 1.353(6) . ?
C3 H3 0.9300 . ?
C4 C5 1.349(6) . ?
C4 H4 0.9300 . ?
C5 C6 1.382(6) . ?
C5 H5 0.9300 . ?
C6 H6 0.9300 . ?
C7 N1 1.459(4) . ?
C7 H7A 0.9700 . ?
C7 H7B 0.9700 . ?
C8 C12 1.381(5) . ?
C8 C9 1.385(4) . ?
C8 N1 1.409(4) . ?
C9 C15 1.372(4) . ?
C9 C10 1.508(4) . ?
C10 N2 1.449(4) . ?
C10 C11 1.547(5) . ?
C10 C20 1.579(4) . ?
C11 O1 1.222(4) . ?
C11 N1 1.362(4) . ?
C12 C13 1.384(5) . ?
C12 H12 0.9300 . ?
C13 C14 1.369(6) . ?
C13 H13 0.9300 . ?
C14 C15 1.388(5) . ?
C14 H14 0.9300 . ?
C15 H15 0.9300 . ?
C16 N2 1.453(4) . ?
C16 C23 1.516(5) . ?
C16 C17 1.517(5) . ?
C16 H16 0.9800 . ?
C17 C18 1.532(5) . ?
C17 H17A 0.9700 . ?
C17 H17B 0.9700 . ?
C18 C19 1.538(5) . ?
C18 H18A 0.9700 . ?
C18 H18B 0.9700 . ?
C19 N2 1.443(4) . ?
C19 H19A 0.9700 . ?
C19 H19B 0.9700 . ?
C20 C21 1.513(5) . ?
C20 C23 1.552(4) . ?
C20 H20 0.9800 . ?
C21 O2 1.200(4) . ?
C21 N3 1.384(4) . ?
C22 O3 1.211(4) . ?
C22 N3 1.377(4) . ?
C22 C23 1.502(5) . ?
C23 H23 0.9800 . ?
C24 N3 1.466(5) . ?
C24 C25 1.489(5) . ?
C24 H24A 0.9700 . ?
C24 H24B 0.9700 . ?
C25 H25A 0.9600 . ?
C25 H25B 0.9600 . ?
C25 H25C 0.9600 . ?

loop_
_geom_torsion_atom_site_label_1
_geom_torsion_atom_site_label_2
_geom_torsion_atom_site_label_3
_geom_torsion_atom_site_label_4
_geom_torsion
_geom_torsion_site_symmetry_1
_geom_torsion_site_symmetry_2
_geom_torsion_site_symmetry_3
_geom_torsion_site_symmetry_4
_geom_torsion_publ_flag
C6 C1 C2 C3 -0.3(6) . . . . ?
C7 C1 C2 C3 179.9(4) . . . . ?
C1 C2 C3 C4 0.9(8) . . . . ?
C2 C3 C4 C5 -0.8(8) . . . . ?
C3 C4 C5 C6 0.2(7) . . . . ?
C2 C1 C6 C5 -0.3(5) . . . . ?
C7 C1 C6 C5 179.4(3) . . . . ?
C4 C5 C6 C1 0.4(6) . . . . ?
C2 C1 C7 N1 56.5(5) . . . . ?
C6 C1 C7 N1 -123.3(3) . . . . ?
C12 C8 C9 C15 -4.0(5) . . . . ?
N1 C8 C9 C15 174.1(3) . . . . ?
C12 C8 C9 C10 178.2(3) . . . . ?
N1 C8 C9 C10 -3.7(3) . . . . ?
C15 C9 C10 N2 -45.9(4) . . . . ?
C8 C9 C10 N2 131.7(3) . . . . ?
C15 C9 C10 C11 -171.1(3) . . . . ?
C8 C9 C10 C11 6.5(3) . . . . ?
C15 C9 C10 C20 71.7(4) . . . . ?
C8 C9 C10 C20 -110.7(3) . . . . ?
N2 C10 C11 O1 49.8(4) . . . . ?
C9 C10 C11 O1 173.2(3) . . . . ?
C20 C10 C11 O1 -62.8(4) . . . . ?
N2 C10 C11 N1 -130.5(3) . . . . ?
C9 C10 C11 N1 -7.2(3) . . . . ?
C20 C10 C11 N1 116.9(3) . . . . ?
C9 C8 C12 C13 1.7(5) . . . . ?
N1 C8 C12 C13 -176.0(3) . . . . ?
C8 C12 C13 C14 1.4(5) . . . . ?
C12 C13 C14 C15 -2.4(6) . . . . ?
C8 C9 C15 C14 3.0(5) . . . . ?
C10 C9 C15 C14 -179.7(3) . . . . ?
C13 C14 C15 C9 0.1(5) . . . . ?
N2 C16 C17 C18 -35.2(3) . . . . ?
C23 C16 C17 C18 -147.9(3) . . . . ?
C16 C17 C18 C19 14.3(4) . . . . ?
C17 C18 C19 N2 12.2(4) . . . . ?
N2 C10 C20 C21 102.6(3) . . . . ?
C9 C10 C20 C21 -21.3(4) . . . . ?
C11 C10 C20 C21 -134.9(3) . . . . ?
N2 C10 C20 C23 -10.8(3) . . . . ?
C9 C10 C20 C23 -134.8(3) . . . . ?
C11 C10 C20 C23 111.6(3) . . . . ?
C23 C20 C21 O2 -165.0(3) . . . . ?
C10 C20 C21 O2 80.8(4) . . . . ?
C23 C20 C21 N3 15.7(3) . . . . ?
C10 C20 C21 N3 -98.5(3) . . . . ?
O3 C22 C23 C16 -62.0(5) . . . . ?
N3 C22 C23 C16 119.8(3) . . . . ?
O3 C22 C23 C20 -175.1(3) . . . . ?
N3 C22 C23 C20 6.8(3) . . . . ?
N2 C16 C23 C22 -77.3(3) . . . . ?
C17 C16 C23 C22 35.7(4) . . . . ?
N2 C16 C23 C20 35.6(3) . . . . ?
C17 C16 C23 C20 148.6(3) . . . . ?
C21 C20 C23 C22 -13.3(3) . . . . ?
C10 C20 C23 C22 106.4(3) . . . . ?
C21 C20 C23 C16 -135.1(2) . . . . ?
C10 C20 C23 C16 -15.4(3) . . . . ?
O1 C11 N1 C8 -174.9(3) . . . . ?
C10 C11 N1 C8 5.5(3) . . . . ?
O1 C11 N1 C7 -0.9(5) . . . . ?
C10 C11 N1 C7 179.4(3) . . . . ?
C12 C8 N1 C11 176.7(3) . . . . ?
C9 C8 N1 C11 -1.2(4) . . . . ?
C12 C8 N1 C7 2.8(5) . . . . ?
C9 C8 N1 C7 -175.2(3) . . . . ?
C1 C7 N1 C11 -106.4(4) . . . . ?
C1 C7 N1 C8 66.7(4) . . . . ?
C18 C19 N2 C10 -165.4(3) . . . . ?
C18 C19 N2 C16 -36.2(3) . . . . ?
C9 C10 N2 C19 -69.2(4) . . . . ?
C11 C10 N2 C19 47.6(4) . . . . ?
C20 C10 N2 C19 164.1(3) . . . . ?
C9 C10 N2 C16 162.5(2) . . . . ?
C11 C10 N2 C16 -80.7(3) . . . . ?
C20 C10 N2 C16 35.7(3) . . . . ?
C23 C16 N2 C19 176.3(3) . . . . ?
C17 C16 N2 C19 46.0(3) . . . . ?
C23 C16 N2 C10 -46.4(3) . . . . ?
C17 C16 N2 C10 -176.8(3) . . . . ?
O3 C22 N3 C21 -175.0(3) . . . . ?
C23 C22 N3 C21 3.3(3) . . . . ?
O3 C22 N3 C24 -6.2(5) . . . . ?
C23 C22 N3 C24 172.0(3) . . . . ?
O2 C21 N3 C22 168.4(3) . . . . ?
C20 C21 N3 C22 -12.3(3) . . . . ?
O2 C21 N3 C24 -0.7(5) . . . . ?
C20 C21 N3 C24 178.7(3) . . . . ?
C25 C24 N3 C22 112.6(4) . . . . ?
C25 C24 N3 C21 -79.6(4) . . . . ?
